data_2018991
loop_
_publ_author_name
'Mitchell, Lauren A.'
'Stanley, Julie M.'
'Espinosa De Hoyos, Liliana'
'Holliday, Bradley J.'

_publ_section_title
;
 A comparison of
 3,4,6a,7,10,10a-hexahydro-7,10-epoxypyrimido[2,1-<i>a</i>]isoindol-6(2<i>H</i>)-one
 and
 2-(2-aminoethyl)-3a,4,7,7a-tetrahydro-1<i>H</i>-4,7-epoxyisoindole-1,3(2<i>H</i>)-dione:
 structural and reactivity differences of two homologous tricyclic imides
;
_journal_coeditor_code SF3191
_journal_issue 6
_journal_name_full 'Acta Crystallographica Section C'
_journal_page_first 638
_journal_page_last 641
_journal_paper_doi 10.1107/S0108270113010706
_journal_volume 69
_journal_year 2013
_chemical_formula_iupac 'C10 H12 N2 O3'
_chemical_formula_moiety 'C10 H12 N2 O3'
_chemical_formula_sum 'C10 H12 N2 O3'
_chemical_formula_weight 208.22
_chemical_name_systematic 2-(2-Aminoethyl)-3a,4,7,7a-tetrahydro-1<i>H</i>-4,7-epoxyisoindole-1,3(2<i>H</i>)-dione
_space_group_IT_number 14
_symmetry_cell_setting monoclinic
_symmetry_space_group_name_Hall '-P 2ybc'
_symmetry_space_group_name_H-M 'P 1 21/c 1'
_atom_sites_solution_hydrogens geom
_atom_sites_solution_primary direct
_atom_sites_solution_secondary difmap
_audit_creation_method SHELXL97
_cell_angle_alpha 90.00
_cell_angle_beta 102.419(5)
_cell_angle_gamma 90.00
_cell_formula_units_Z 8
_cell_length_a 17.840(2)
_cell_length_b 6.8747(6)
_cell_length_c 16.2125(17)
_cell_measurement_reflns_used 4078
_cell_measurement_temperature 153(2)
_cell_measurement_theta_max 27.4546
_cell_measurement_theta_min 2.5729
_cell_volume 1941.9(3)
_computing_cell_refinement 'CrystalClear (Rigaku, 2008)'
_computing_data_collection 'CrystalClear (Rigaku, 2008)'
_computing_data_reduction 'CrystalClear (Rigaku, 2008)'
_computing_molecular_graphics 'ORTEP3 (Farrugia, 2012)'
_computing_publication_material
;
SHELXL97 (Sheldrick, 2008) and publCIF (Westrip, 2010)
;
_computing_structure_refinement
;
SIR97 (Altomare <i>et al.</i>, 1999) within WinGX (Farrugia,
2012)
;
_computing_structure_solution 'SIR97 (Altomare <i>et al.</i>, 1999)'
_diffrn_ambient_temperature 153(2)
_diffrn_detector_area_resol_mean 13.6612
_diffrn_measured_fraction_theta_full 0.997
_diffrn_measured_fraction_theta_max 0.997
_diffrn_measurement_device_type 'Rigaku Mercury2'
_diffrn_measurement_method '\w scans'
_diffrn_radiation_monochromator graphite
_diffrn_radiation_source 'fine-focus sealed tube'
_diffrn_radiation_type MoK\a
_diffrn_radiation_wavelength 0.71075
_diffrn_reflns_av_R_equivalents 0.0333
_diffrn_reflns_av_sigmaI/netI 0.0791
_diffrn_reflns_limit_h_max 23
_diffrn_reflns_limit_h_min -23
_diffrn_reflns_limit_k_max 8
_diffrn_reflns_limit_k_min -8
_diffrn_reflns_limit_l_max 21
_diffrn_reflns_limit_l_min -21
_diffrn_reflns_number 19826
_diffrn_reflns_theta_full 27.49
_diffrn_reflns_theta_max 27.49
_diffrn_reflns_theta_min 2.34
_exptl_absorpt_coefficient_mu 0.107
_exptl_absorpt_correction_T_max 1.0000
_exptl_absorpt_correction_T_min 0.9231
_exptl_absorpt_correction_type multi-scan
_exptl_absorpt_process_details '(ABSCOR; Higashi, 1999)'
_exptl_crystal_colour colourless
_exptl_crystal_density_diffrn 1.424
_exptl_crystal_density_method 'not measured'
_exptl_crystal_description prism
_exptl_crystal_F_000 880
_exptl_crystal_size_max 0.4820
_exptl_crystal_size_mid 0.2490
_exptl_crystal_size_min 0.0650
_refine_diff_density_max 0.221
_refine_diff_density_min -0.217
_refine_ls_extinction_method none
_refine_ls_goodness_of_fit_ref 1.065
_refine_ls_hydrogen_treatment mixed
_refine_ls_matrix_type full
_refine_ls_number_parameters 287
_refine_ls_number_reflns 4439
_refine_ls_number_restraints 0
_refine_ls_restrained_S_all 1.065
_refine_ls_R_factor_all 0.0606
_refine_ls_R_factor_gt 0.0456
_refine_ls_shift/su_max 0.000
_refine_ls_shift/su_mean 0.000
_refine_ls_structure_factor_coef Fsqd
_refine_ls_weighting_details 'calc w = 1/[\s^2^(Fo^2^)+(0.0560P)^2^+0.7213P] where P=(Fo^2^+2Fc^2^)/3'
_refine_ls_weighting_scheme calc
_refine_ls_wR_factor_gt 0.1132
_refine_ls_wR_factor_ref 0.1246
_reflns_number_gt 3478
_reflns_number_total 4439
_reflns_threshold_expression I>2\s(I)
_cod_data_source_file sf3191.cif
_cod_data_source_block IV
_cod_original_sg_symbol_H-M 'P 21/c'
_cod_database_code 2018991
_cod_database_fobs_code 2018991

loop_
_symmetry_equiv_pos_as_xyz
'x, y, z'
'-x, y+1/2, -z+1/2'
'-x, -y, -z'
'x, -y-1/2, z-1/2'

loop_
_atom_site_type_symbol
_atom_site_label
_atom_site_fract_x
_atom_site_fract_y
_atom_site_fract_z
_atom_site_U_iso_or_equiv
_atom_site_adp_type
_atom_site_calc_flag
_atom_site_refinement_flags
_atom_site_occupancy
_atom_site_symmetry_multiplicity
C C1A 0.11191(8) 0.5549(2) 0.21220(9) 0.0245(3) Uani d . 1 1
C C8B 0.30204(9) 0.7661(2) 0.03009(9) 0.0236(3) Uani d . 1 1
C C2A 0.05896(8) 0.3813(2) 0.19748(9) 0.0240(3) Uani d . 1 1
H H2A 0.0264 0.3709 0.2389 0.029 Uiso calc R 1 1
C C7B 0.38202(9) 0.8530(2) 0.04465(9) 0.0240(3) Uani d . 1 1
H H7B 0.3878 0.9480 0.0014 0.029 Uiso calc R 1 1
C C3A 0.01235(8) 0.3770(2) 0.10399(9) 0.0270(3) Uani d . 1 1
H H3A -0.0135 0.4988 0.0833 0.032 Uiso calc R 1 1
C C6B 0.40781(9) 0.9334(2) 0.13638(9) 0.0292(3) Uani d . 1 1
H H6B 0.3716 1.0224 0.1546 0.035 Uiso calc R 1 1
C C4A -0.03908(9) 0.1990(3) 0.09612(10) 0.0312(4) Uani d . 1 1
H H4A -0.0920 0.1969 0.0913 0.037 Uiso calc R 1 1
C C5B 0.48865(10) 1.0111(3) 0.14447(10) 0.0375(4) Uani d . 1 1
H H5B 0.5037 1.1408 0.1464 0.045 Uiso calc R 1 1
C C5A 0.00715(9) 0.0472(2) 0.09755(9) 0.0303(4) Uani d . 1 1
H H5A -0.0067 -0.0834 0.0943 0.036 Uiso calc R 1 1
C C4B 0.53341(10) 0.8565(3) 0.14828(11) 0.0368(4) Uani d . 1 1
H H4B 0.5864 0.8554 0.1538 0.044 Uiso calc R 1 1
C C6A 0.08715(9) 0.1305(2) 0.10547(9) 0.0257(3) Uani d . 1 1
H H6A 0.1239 0.0454 0.0859 0.031 Uiso calc R 1 1
C C3B 0.48096(9) 0.6824(2) 0.14183(10) 0.0285(3) Uani d . 1 1
H H3B 0.5057 0.5604 0.1640 0.034 Uiso calc R 1 1
C C7A 0.11273(8) 0.2044(2) 0.19850(9) 0.0235(3) Uani d . 1 1
H H7A 0.1067 0.1060 0.2403 0.028 Uiso calc R 1 1
C C2B 0.43554(8) 0.6755(2) 0.04771(9) 0.0250(3) Uani d . 1 1
H H2B 0.4690 0.6848 0.0072 0.030 Uiso calc R 1 1
C C8A 0.19280(8) 0.2911(2) 0.21489(8) 0.0232(3) Uani d . 1 1
C C1B 0.38243(9) 0.5025(2) 0.03199(9) 0.0252(3) Uani d . 1 1
C C9A 0.25164(8) 0.6263(2) 0.22864(9) 0.0259(3) Uani d . 1 1
H H9A 0.2357 0.7442 0.1969 0.031 Uiso calc R 1 1
H H9B 0.2925 0.5673 0.2063 0.031 Uiso calc R 1 1
C C9B 0.24321(9) 0.4292(2) 0.01472(9) 0.0262(3) Uani d . 1 1
H H9C 0.2002 0.4915 0.0319 0.031 Uiso calc R 1 1
H H9D 0.2579 0.3165 0.0506 0.031 Uiso calc R 1 1
C C10A 0.28184(9) 0.6778(2) 0.32148(9) 0.0265(3) Uani d . 1 1
H H10A 0.2393 0.7229 0.3450 0.032 Uiso calc R 1 1
H H10B 0.3022 0.5611 0.3518 0.032 Uiso calc R 1 1
C C10B 0.21842(9) 0.3630(2) -0.07725(10) 0.0305(4) Uani d . 1 1
H H10C 0.1980 0.4741 -0.1117 0.037 Uiso calc R 1 1
H H10D 0.2633 0.3175 -0.0963 0.037 Uiso calc R 1 1
N N1A 0.18672(7) 0.49184(18) 0.21772(7) 0.0237(3) Uani d . 1 1
N N1B 0.30777(7) 0.56515(18) 0.02627(7) 0.0232(3) Uani d . 1 1
N N2A 0.34167(8) 0.8271(2) 0.33524(9) 0.0313(3) Uani d . 1 1
N N2B 0.16070(9) 0.2086(2) -0.09061(9) 0.0316(3) Uani d . 1 1
O O1A 0.09422(7) 0.72480(16) 0.21678(8) 0.0350(3) Uani d . 1 1
O O3B 0.24162(6) 0.85307(17) 0.02391(7) 0.0328(3) Uani d . 1 1
O O2A 0.07133(6) 0.31402(16) 0.06088(6) 0.0266(2) Uani d . 1 1
O O2B 0.42195(6) 0.75223(16) 0.18321(6) 0.0280(3) Uani d . 1 1
O O3A 0.25344(6) 0.20386(17) 0.22252(7) 0.0330(3) Uani d . 1 1
O O1B 0.40037(7) 0.33208(16) 0.02779(8) 0.0360(3) Uani d . 1 1
H H11A 0.3196(12) 0.944(3) 0.3100(13) 0.055(6) Uiso d . 1 1
H H11B 0.3779(12) 0.794(3) 0.3075(12) 0.042(5) Uiso d . 1 1
H H11C 0.1829(12) 0.101(3) -0.0609(13) 0.046(6) Uiso d . 1 1
H H11D 0.1210(14) 0.253(3) -0.0666(14) 0.058(7) Uiso d . 1 1

loop_
_atom_site_aniso_label
_atom_site_aniso_U_11
_atom_site_aniso_U_22
_atom_site_aniso_U_33
_atom_site_aniso_U_12
_atom_site_aniso_U_13
_atom_site_aniso_U_23
C1A 0.0261(8) 0.0258(8) 0.0221(7) -0.0004(6) 0.0066(6) -0.0001(6)
C8B 0.0276(8) 0.0259(7) 0.0170(6) -0.0005(6) 0.0040(5) 0.0004(6)
C2A 0.0232(7) 0.0260(8) 0.0239(7) -0.0017(6) 0.0074(6) 0.0001(6)
C7B 0.0283(8) 0.0222(7) 0.0211(7) -0.0036(6) 0.0043(6) 0.0005(6)
C3A 0.0231(7) 0.0305(8) 0.0270(8) 0.0019(6) 0.0042(6) 0.0018(6)
C6B 0.0365(9) 0.0242(8) 0.0245(7) 0.0009(6) 0.0016(6) -0.0029(6)
C4A 0.0238(8) 0.0413(9) 0.0275(8) -0.0059(7) 0.0030(6) -0.0023(7)
C5B 0.0414(10) 0.0347(9) 0.0314(9) -0.0126(8) -0.0032(7) -0.0048(7)
C5A 0.0319(9) 0.0330(9) 0.0241(7) -0.0087(7) 0.0016(6) -0.0020(6)
C4B 0.0277(8) 0.0445(10) 0.0350(9) -0.0103(7) -0.0003(7) -0.0051(8)
C6A 0.0300(8) 0.0243(7) 0.0222(7) 0.0000(6) 0.0045(6) -0.0013(6)
C3B 0.0218(7) 0.0323(8) 0.0305(8) 0.0017(6) 0.0039(6) -0.0012(6)
C7A 0.0262(8) 0.0230(7) 0.0210(7) -0.0008(6) 0.0046(6) 0.0020(6)
C2B 0.0226(7) 0.0267(8) 0.0271(7) -0.0040(6) 0.0081(6) -0.0027(6)
C8A 0.0274(8) 0.0253(7) 0.0166(6) 0.0011(6) 0.0040(5) 0.0007(5)
C1B 0.0256(8) 0.0254(8) 0.0255(7) -0.0022(6) 0.0076(6) -0.0018(6)
C9A 0.0263(8) 0.0296(8) 0.0224(7) -0.0061(6) 0.0064(6) -0.0004(6)
C9B 0.0251(7) 0.0300(8) 0.0241(7) -0.0080(6) 0.0067(6) -0.0002(6)
C10A 0.0277(8) 0.0294(8) 0.0222(7) 0.0009(6) 0.0053(6) -0.0026(6)
C10B 0.0326(9) 0.0330(8) 0.0256(8) -0.0105(7) 0.0055(6) 0.0006(6)
N1A 0.0234(6) 0.0245(6) 0.0232(6) -0.0026(5) 0.0053(5) -0.0005(5)
N1B 0.0215(6) 0.0244(6) 0.0243(6) -0.0037(5) 0.0061(5) -0.0029(5)
N2A 0.0265(7) 0.0367(8) 0.0299(7) -0.0024(6) 0.0043(6) -0.0078(6)
N2B 0.0306(8) 0.0315(8) 0.0318(7) -0.0080(6) 0.0045(6) -0.0007(6)
O1A 0.0358(6) 0.0245(6) 0.0455(7) 0.0029(5) 0.0104(5) -0.0029(5)
O3B 0.0289(6) 0.0349(6) 0.0332(6) 0.0055(5) 0.0037(5) 0.0013(5)
O2A 0.0281(6) 0.0301(6) 0.0220(5) 0.0009(4) 0.0061(4) 0.0037(4)
O2B 0.0295(6) 0.0317(6) 0.0222(5) 0.0040(5) 0.0045(4) 0.0028(4)
O3A 0.0266(6) 0.0342(6) 0.0365(6) 0.0056(5) 0.0028(5) 0.0007(5)
O1B 0.0316(6) 0.0257(6) 0.0519(7) 0.0003(5) 0.0113(5) -0.0047(5)

loop_
_atom_type_symbol
_atom_type_description
_atom_type_scat_dispersion_real
_atom_type_scat_dispersion_imag
_atom_type_scat_source
C C 0.0033 0.0016 'International Tables Vol C Tables 4.2.6.8 and 6.1.1.4'
H H 0.0000 0.0000 'International Tables Vol C Tables 4.2.6.8 and 6.1.1.4'
N N 0.0061 0.0033 'International Tables Vol C Tables 4.2.6.8 and 6.1.1.4'
O O 0.0106 0.0060 'International Tables Vol C Tables 4.2.6.8 and 6.1.1.4'

loop_
_geom_angle_atom_site_label_1
_geom_angle_atom_site_label_2
_geom_angle_atom_site_label_3
_geom_angle
_geom_angle_publ_flag
C1A C2A C7A 104.74(12) y
C8A C7A C2A 104.56(11) y
O3A C8A C7A 127.27(14) y
O3A C8A N1A 124.08(14) y
N1A C8A C7A 108.63(12) y
C8A N1A C1A 112.94(12) y
N1A C1A C2A 108.91(12) y
O1A C1A N1A 123.67(14) ?
O1A C1A C2A 127.40(14) ?
O3B C8B N1B 123.88(14) ?
O3B C8B C7B 127.28(14) ?
N1B C8B C7B 108.83(12) ?
C1A C2A C3A 110.64(12) ?
C7A C2A C3A 101.22(11) ?
C1A C2A H2A 113.1 ?
C7A C2A H2A 113.1 ?
C3A C2A H2A 113.1 ?
C8B C7B C2B 104.39(12) ?
C8B C7B C6B 111.23(12) ?
C2B C7B C6B 101.29(11) ?
C8B C7B H7B 113.0 ?
C2B C7B H7B 113.0 ?
C6B C7B H7B 113.0 ?
O2A C3A C4A 101.96(12) ?
O2A C3A C2A 100.56(11) ?
C4A C3A C2A 106.40(12) ?
O2A C3A H3A 115.4 ?
C4A C3A H3A 115.4 ?
C2A C3A H3A 115.4 ?
O2B C6B C5B 101.63(12) ?
O2B C6B C7B 100.20(11) ?
C5B C6B C7B 106.68(13) ?
O2B C6B H6B 115.5 ?
C5B C6B H6B 115.5 ?
C7B C6B H6B 115.5 ?
C5A C4A C3A 105.67(14) ?
C5A C4A H4A 127.2 ?
C3A C4A H4A 127.2 ?
C4B C5B C6B 105.93(15) ?
C4B C5B H5B 127.0 ?
C6B C5B H5B 127.0 ?
C4A C5A C6A 105.94(14) ?
C4A C5A H5A 127.0 ?
C6A C5A H5A 127.0 ?
C5B C4B C3B 105.95(14) ?
C5B C4B H4B 127.0 ?
C3B C4B H4B 127.0 ?
O2A C6A C5A 101.96(12) ?
O2A C6A C7A 100.54(11) ?
C5A C6A C7A 106.15(12) ?
O2A C6A H6A 115.4 ?
C5A C6A H6A 115.4 ?
C7A C6A H6A 115.4 ?
O2B C3B C4B 101.94(13) ?
O2B C3B C2B 100.73(11) ?
C4B C3B C2B 105.93(13) ?
O2B C3B H3B 115.4 ?
C4B C3B H3B 115.4 ?
C2B C3B H3B 115.4 ?
C8A C7A C6A 111.40(12) ?
C2A C7A C6A 101.17(11) ?
C8A C7A H7A 112.9 ?
C2A C7A H7A 112.9 ?
C6A C7A H7A 112.9 ?
C1B C2B C7B 104.84(12) ?
C1B C2B C3B 111.28(12) ?
C7B C2B C3B 101.20(11) ?
C1B C2B H2B 112.9 ?
C7B C2B H2B 112.9 ?
C3B C2B H2B 112.9 ?
O1B C1B N1B 123.73(14) ?
O1B C1B C2B 127.16(14) ?
N1B C1B C2B 109.06(12) ?
N1A C9A C10A 111.62(12) ?
N1A C9A H9A 109.3 ?
C10A C9A H9A 109.3 ?
N1A C9A H9B 109.3 ?
C10A C9A H9B 109.3 ?
H9A C9A H9B 108.0 ?
N1B C9B C10B 111.67(12) ?
N1B C9B H9C 109.3 ?
C10B C9B H9C 109.3 ?
N1B C9B H9D 109.3 ?
C10B C9B H9D 109.3 ?
H9C C9B H9D 107.9 ?
N2A C10A C9A 113.85(12) ?
N2A C10A H10A 108.8 ?
C9A C10A H10A 108.8 ?
N2A C10A H10B 108.8 ?
C9A C10A H10B 108.8 ?
H10A C10A H10B 107.7 ?
N2B C10B C9B 114.02(12) ?
N2B C10B H10C 108.7 ?
C9B C10B H10C 108.7 ?
N2B C10B H10D 108.7 ?
C9B C10B H10D 108.7 ?
H10C C10B H10D 107.6 ?
C8A N1A C1A 112.94(12) ?
C8A N1A C9A 124.59(13) ?
C1A N1A C9A 122.43(13) ?
C1B N1B C8B 112.70(12) ?
C1B N1B C9B 121.96(13) ?
C8B N1B C9B 125.31(12) ?
C10A N2A H11A 107.9(13) ?
C10A N2A H11B 109.0(13) ?
H11A N2A H11B 106.3(18) ?
C10B N2B H11C 107.2(13) ?
C10B N2B H11D 105.9(14) ?
H11C N2B H11D 109.0(18) ?
C3A O2A C6A 95.91(10) ?
C3B O2B C6B 95.97(11) ?

loop_
_geom_bond_atom_site_label_1
_geom_bond_atom_site_label_2
_geom_bond_distance
_geom_bond_publ_flag
C1A C2A 1.509(2) y
C2A C7A 1.547(2) y
C7A C8A 1.518(2) y
C8A N1A 1.3858(19) y
C8A O3A 1.2197(18) y
C1A N1A 1.3877(19) y
C1A O1A 1.2166(19) ?
C8B O3B 1.2177(18) ?
C8B N1B 1.3878(19) ?
C8B C7B 1.518(2) ?
C2A C3A 1.565(2) ?
C2A H2A 0.9800 ?
C7B C2B 1.543(2) ?
C7B C6B 1.560(2) ?
C7B H7B 0.9800 ?
C3A O2A 1.4490(18) ?
C3A C4A 1.518(2) ?
C3A H3A 0.9800 ?
C6B O2B 1.4520(19) ?
C6B C5B 1.517(2) ?
C6B H6B 0.9800 ?
C4A C5A 1.327(2) ?
C4A H4A 0.9300 ?
C5B C4B 1.323(3) ?
C5B H5B 0.9300 ?
C5A C6A 1.517(2) ?
C5A H5A 0.9300 ?
C4B C3B 1.509(2) ?
C4B H4B 0.9300 ?
C6A O2A 1.4515(17) ?
C6A C7A 1.5639(19) ?
C6A H6A 0.9800 ?
C3B O2B 1.4465(18) ?
C3B C2B 1.567(2) ?
C3B H3B 0.9800 ?
C7A H7A 0.9800 ?
C2B C1B 1.508(2) ?
C2B H2B 0.9800 ?
C1B O1B 1.2203(19) ?
C1B N1B 1.3838(19) ?
C9A N1A 1.4624(18) ?
C9A C10A 1.527(2) ?
C9A H9A 0.9700 ?
C9A H9B 0.9700 ?
C9B N1B 1.4637(18) ?
C9B C10B 1.530(2) ?
C9B H9C 0.9700 ?
C9B H9D 0.9700 ?
C10A N2A 1.463(2) ?
C10A H10A 0.9700 ?
C10A H10B 0.9700 ?
C10B N2B 1.462(2) ?
C10B H10C 0.9700 ?
C10B H10D 0.9700 ?
N2A H11A 0.95(2) ?
N2A H11B 0.89(2) ?
N2B H11C 0.93(2) ?
N2B H11D 0.93(2) ?

loop_
_geom_hbond_atom_site_label_D
_geom_hbond_atom_site_label_H
_geom_hbond_atom_site_label_A
_geom_hbond_site_symmetry_A
_geom_hbond_distance_DH
_geom_hbond_distance_HA
_geom_hbond_distance_DA
_geom_hbond_angle_DHA
_geom_hbond_publ_flag
N2A H11A O3A 1_565 0.95(2) 2.42(2) 3.3599(18) 169.1(18) yes
N2A H11B O2B . 0.89(2) 2.33(2) 3.1480(18) 151.8(17) yes
N2B H11C O3B 1_545 0.92(2) 2.30(2) 3.2175(19) 174.4(18) yes
N2B H11D O2A . 0.93(2) 2.45(2) 3.2838(19) 148.7(19) yes
C2B H2B O1B 3_665 0.98 2.52 3.408(2) 151.1 yes

loop_
_geom_torsion_atom_site_label_1
_geom_torsion_atom_site_label_2
_geom_torsion_atom_site_label_3
_geom_torsion_atom_site_label_4
_geom_torsion
O1A C1A C2A C7A -179.51(15)
N1A C1A C2A C7A 2.19(15)
O1A C1A C2A C3A 72.18(19)
N1A C1A C2A C3A -106.12(13)
O3B C8B C7B C2B 179.53(14)
N1B C8B C7B C2B 0.71(15)
O3B C8B C7B C6B 71.08(19)
N1B C8B C7B C6B -107.74(14)
C1A C2A C3A O2A 74.43(14)
C7A C2A C3A O2A -36.17(13)
C1A C2A C3A C4A -179.63(12)
C7A C2A C3A C4A 69.77(14)
C8B C7B C6B O2B 72.99(14)
C2B C7B C6B O2B -37.46(14)
C8B C7B C6B C5B 178.53(13)
C2B C7B C6B C5B 68.07(14)
O2A C3A C4A C5A 32.38(15)
C2A C3A C4A C5A -72.54(15)
O2B C6B C5B C4B 31.39(16)
C7B C6B C5B C4B -73.11(16)
C3A C4A C5A C6A -0.51(16)
C6B C5B C4B C3B 0.50(18)
C4A C5A C6A O2A -31.43(15)
C4A C5A C6A C7A 73.40(15)
C5B C4B C3B O2B -32.42(16)
C5B C4B C3B C2B 72.55(16)
C1A C2A C7A C8A 0.67(14)
C3A C2A C7A C8A 115.74(12)
C1A C2A C7A C6A -115.15(12)
C3A C2A C7A C6A -0.08(13)
O2A C6A C7A C8A -74.40(14)
C5A C6A C7A C8A 179.74(12)
O2A C6A C7A C2A 36.24(13)
C5A C6A C7A C2A -69.62(14)
C8B C7B C2B C1B 1.77(14)
C6B C7B C2B C1B 117.39(12)
C8B C7B C2B C3B -114.03(12)
C6B C7B C2B C3B 1.59(14)
O2B C3B C2B C1B -76.04(14)
C4B C3B C2B C1B 178.11(13)
O2B C3B C2B C7B 34.90(14)
C4B C3B C2B C7B -70.95(14)
C2A C7A C8A O3A 178.38(14)
C6A C7A C8A O3A -73.16(18)
C2A C7A C8A N1A -3.32(15)
C6A C7A C8A N1A 105.14(13)
C7B C2B C1B O1B 178.86(15)
C3B C2B C1B O1B -72.5(2)
C7B C2B C1B N1B -3.73(15)
C3B C2B C1B N1B 104.86(14)
N1A C9A C10A N2A -174.08(13)
N1B C9B C10B N2B 172.66(14)
O3A C8A N1A C1A -176.58(13)
C7A C8A N1A C1A 5.05(16)
O3A C8A N1A C9A 1.2(2)
C7A C8A N1A C9A -177.21(12)
O1A C1A N1A C8A 177.01(14)
C2A C1A N1A C8A -4.61(16)
O1A C1A N1A C9A -0.8(2)
C2A C1A N1A C9A 177.59(12)
C10A C9A N1A C8A -93.08(16)
C10A C9A N1A C1A 84.46(16)
O1B C1B N1B C8B -178.00(14)
C2B C1B N1B C8B 4.48(16)
O1B C1B N1B C9B 0.1(2)
C2B C1B N1B C9B -177.36(12)
O3B C8B N1B C1B 177.87(13)
C7B C8B N1B C1B -3.27(16)
O3B C8B N1B C9B -0.2(2)
C7B C8B N1B C9B 178.66(12)
C10B C9B N1B C1B -79.01(17)
C10B C9B N1B C8B 98.90(17)
C4A C3A O2A C6A -49.59(12)
C2A C3A O2A C6A 59.87(12)
C5A C6A O2A C3A 49.24(12)
C7A C6A O2A C3A -59.95(12)
C4B C3B O2B C6B 49.64(13)
C2B C3B O2B C6B -59.36(12)
C5B C6B O2B C3B -49.14(13)
C7B C6B O2B C3B 60.42(12)
